data_4026432
loop_
_publ_author_name
'Alexander F. Khlebnikov'
'Mikhail S. Novikov'
'Petr P. Petrovskii'
'Helen Stoeckli-Evans'

_publ_section_title
;
 An Aza Cyclopropylcarbinyl-Homoallyl Radical Rearrangement-Radical
 Cyclization Cascade. Synthesis of Dibenzoimidazoazepine and Oxazepine
 Derivatives
;
_journal_name_full 'Journal of Organic Chemistry'
_journal_page_first 5384
_journal_page_last 5391
_journal_paper_doi 10.1021/jo200788k
_journal_volume 76
_journal_year 2011
_chemical_formula_moiety 'C28 H22 N2 O'
_chemical_formula_sum 'C28 H22 N2 O'
_chemical_formula_weight 402.48
_space_group_IT_number 14
_symmetry_cell_setting monoclinic
_symmetry_space_group_name_Hall '-P 2yn'
_symmetry_space_group_name_H-M 'P 1 21/n 1'
_atom_sites_solution_hydrogens geom
_atom_sites_solution_primary direct
_atom_sites_solution_secondary difmap
_audit_creation_method SHELXL-97
_cell_angle_alpha 90.00
_cell_angle_beta 98.820(8)
_cell_angle_gamma 90.00
_cell_formula_units_Z 4
_cell_length_a 8.6754(6)
_cell_length_b 18.9368(12)
_cell_length_c 12.4873(9)
_cell_measurement_reflns_used 8000
_cell_measurement_temperature 173(2)
_cell_measurement_theta_max 26.00
_cell_measurement_theta_min 1.90
_cell_volume 2027.2(2)
_computing_cell_refinement 'CELL (Stoe & Cie, 2000)'
_computing_data_collection 'EXPOSE (Stoe & Cie, 2000)'
_computing_data_reduction 'INTEGRATE (Stoe & Cie, 2000)'
_computing_molecular_graphics 'PLATON (Spek, 2003)'
_computing_publication_material SHELXL-97
_computing_structure_refinement 'SHELXL-97 (Sheldrick, 2008)'
_computing_structure_solution 'SHELXS-97 (Sheldrick, 2008)'
_diffrn_ambient_temperature 173(2)
_diffrn_measured_fraction_theta_full 0.978
_diffrn_measured_fraction_theta_max 0.971
_diffrn_measurement_device_type 'STOE IPDS'
_diffrn_measurement_method 'phi rotation'
_diffrn_radiation_monochromator graphite
_diffrn_radiation_source 'fine-focus sealed tube'
_diffrn_radiation_type MoK\a
_diffrn_radiation_wavelength 0.71073
_diffrn_reflns_av_R_equivalents 0.0388
_diffrn_reflns_av_sigmaI/netI 0.0581
_diffrn_reflns_limit_h_max 10
_diffrn_reflns_limit_h_min -10
_diffrn_reflns_limit_k_max 23
_diffrn_reflns_limit_k_min -23
_diffrn_reflns_limit_l_max 15
_diffrn_reflns_limit_l_min -15
_diffrn_reflns_number 15979
_diffrn_reflns_theta_full 25.00
_diffrn_reflns_theta_max 26.02
_diffrn_reflns_theta_min 2.15
_diffrn_standards_decay_% 0
_diffrn_standards_number 0
_exptl_absorpt_coefficient_mu 0.080
_exptl_absorpt_correction_type none
_exptl_crystal_colour colourless
_exptl_crystal_density_diffrn 1.319
_exptl_crystal_description rod
_exptl_crystal_F_000 848
_exptl_crystal_size_max 0.46
_exptl_crystal_size_mid 0.30
_exptl_crystal_size_min 0.27
_refine_diff_density_max 0.144
_refine_diff_density_min -0.153
_refine_diff_density_rms 0.032
_refine_ls_extinction_coef 0.0101(8)
_refine_ls_extinction_expression Fc^*^=kFc[1+0.001xFc^2^\l^3^/sin(2\q)]^-1/4^
_refine_ls_extinction_method SHELXL
_refine_ls_goodness_of_fit_ref 0.818
_refine_ls_hydrogen_treatment constr
_refine_ls_matrix_type full
_refine_ls_number_parameters 281
_refine_ls_number_reflns 3881
_refine_ls_number_restraints 0
_refine_ls_restrained_S_all 0.818
_refine_ls_R_factor_all 0.0606
_refine_ls_R_factor_gt 0.0298
_refine_ls_shift/su_max 0.001
_refine_ls_shift/su_mean 0.000
_refine_ls_structure_factor_coef Fsqd
_refine_ls_weighting_details 'calc w=1/[\s^2^(Fo^2^)+(0.0349P)^2^] where P=(Fo^2^+2Fc^2^)/3'
_refine_ls_weighting_scheme calc
_refine_ls_wR_factor_gt 0.0598
_refine_ls_wR_factor_ref 0.0650
_reflns_number_gt 2355
_reflns_number_total 3881
_reflns_threshold_expression I>2\s(I)
_cod_data_source_file jo200788k_si_001_2.cif
_cod_data_source_block trans-5a
_cod_original_sg_symbol_H-M 'P 21/n'
_cod_database_code 4026432

loop_
_symmetry_equiv_pos_site_id
_symmetry_equiv_pos_as_xyz
1 x,y,z
2 1/2-x,1/2+y,1/2-z
3 -x,-y,-z
4 1/2+x,1/2-y,1/2+z

loop_
_atom_site_aniso_label
_atom_site_aniso_U_11
_atom_site_aniso_U_22
_atom_site_aniso_U_33
_atom_site_aniso_U_23
_atom_site_aniso_U_13
_atom_site_aniso_U_12
O1 0.0239(5) 0.0244(5) 0.0484(6) -0.0053(4) 0.0095(5) 0.0022(4)
N1 0.0206(6) 0.0181(5) 0.0291(6) 0.0006(4) 0.0071(5) 0.0019(4)
N2 0.0231(6) 0.0205(5) 0.0301(6) 0.0000(4) 0.0079(5) 0.0015(5)
C1 0.0240(8) 0.0249(7) 0.0268(7) 0.0015(5) 0.0091(6) 0.0020(6)
C2 0.0258(8) 0.0216(7) 0.0228(7) 0.0002(5) 0.0055(6) -0.0008(5)
C3 0.0237(8) 0.0198(6) 0.0272(7) 0.0023(5) 0.0052(6) 0.0028(5)
C4 0.0221(7) 0.0199(6) 0.0250(7) -0.0001(5) 0.0052(6) 0.0017(5)
C5 0.0211(7) 0.0216(7) 0.0225(6) 0.0006(5) 0.0067(6) 0.0021(5)
C6 0.0232(7) 0.0249(7) 0.0208(6) 0.0007(5) 0.0081(6) 0.0041(6)
C7 0.0236(8) 0.0291(7) 0.0281(7) 0.0029(6) 0.0105(6) 0.0045(6)
C8 0.0367(9) 0.0307(8) 0.0420(9) 0.0127(6) 0.0154(7) 0.0107(6)
C9 0.0417(10) 0.0493(10) 0.0370(9) 0.0125(7) 0.0034(7) 0.0191(8)
C10 0.0352(9) 0.0513(10) 0.0316(8) -0.0029(7) -0.0035(7) 0.0122(7)
C11 0.0296(9) 0.0331(8) 0.0291(7) -0.0043(6) 0.0031(6) 0.0051(6)
C12 0.0270(8) 0.0245(7) 0.0290(7) -0.0014(5) 0.0074(6) -0.0013(6)
C13 0.0216(7) 0.0227(7) 0.0217(6) -0.0008(5) 0.0013(6) -0.0016(5)
C14 0.0278(8) 0.0233(7) 0.0318(7) -0.0022(6) 0.0067(6) -0.0020(6)
C15 0.0328(9) 0.0316(8) 0.0353(8) -0.0062(6) 0.0151(7) -0.0032(6)
C16 0.0353(9) 0.0358(8) 0.0283(7) 0.0001(6) 0.0120(7) -0.0085(7)
C17 0.0363(9) 0.0251(7) 0.0332(8) 0.0035(6) 0.0082(7) -0.0032(6)
C18 0.0326(8) 0.0226(7) 0.0307(7) 0.0010(6) 0.0096(7) 0.0026(6)
C19 0.0221(7) 0.0195(6) 0.0284(7) 0.0003(5) 0.0058(6) -0.0006(5)
C20 0.0253(8) 0.0247(7) 0.0281(7) -0.0006(6) 0.0026(6) 0.0017(6)
C21 0.0243(8) 0.0260(7) 0.0387(8) -0.0028(6) 0.0046(7) 0.0040(6)
C22 0.0290(8) 0.0302(8) 0.0359(8) -0.0054(6) 0.0127(7) 0.0004(6)
C23 0.0362(9) 0.0322(8) 0.0305(8) 0.0047(6) 0.0119(7) 0.0028(6)
C24 0.0300(8) 0.0264(7) 0.0328(8) 0.0066(6) 0.0089(6) 0.0061(6)
C25 0.0256(8) 0.0248(7) 0.0389(8) -0.0018(6) 0.0060(6) 0.0023(6)
C26 0.0235(8) 0.0341(8) 0.0454(9) -0.0021(7) 0.0034(7) -0.0014(6)
C27 0.0307(9) 0.0282(8) 0.0419(8) -0.0038(6) 0.0064(7) -0.0064(6)
C28 0.0340(9) 0.0218(7) 0.0378(8) -0.0025(6) 0.0113(7) -0.0014(6)

loop_
_atom_site_label
_atom_site_type_symbol
_atom_site_thermal_displace_type
_atom_site_fract_x
_atom_site_fract_y
_atom_site_fract_z
_atom_site_occupancy
_atom_site_U_iso_or_equiv
_atom_site_calc_flag
_atom_site_refinement_flags
O1 O Uani 0.59647(10) 0.88519(4) 1.02018(8) 1.000 0.0318(3) . .
N1 N Uani 0.70948(12) 0.73714(5) 0.98266(8) 1.000 0.0223(3) . .
N2 N Uani 0.64816(12) 0.61710(5) 1.00778(9) 1.000 0.0242(3) . .
C1 C Uani 0.75223(15) 0.86472(7) 1.02683(10) 1.000 0.0247(4) . .
C2 C Uani 0.80795(15) 0.79618(6) 1.01290(10) 1.000 0.0232(4) . .
C3 C Uani 0.77916(15) 0.66618(6) 1.00581(10) 1.000 0.0234(4) . .
C4 C Uani 0.50867(15) 0.66052(6) 1.01758(10) 1.000 0.0222(4) . .
C5 C Uani 0.55472(15) 0.73775(6) 1.01873(10) 1.000 0.0214(4) . .
C6 C Uani 0.44375(15) 0.78512(6) 0.94673(10) 1.000 0.0225(4) . .
C7 C Uani 0.47566(16) 0.85682(7) 0.94723(10) 1.000 0.0263(4) . .
C8 C Uani 0.38076(17) 0.90439(8) 0.88424(12) 1.000 0.0355(5) . .
C9 C Uani 0.24957(19) 0.87993(8) 0.81806(12) 1.000 0.0429(6) . .
C10 C Uani 0.21385(18) 0.80918(8) 0.81657(11) 1.000 0.0403(5) . .
C11 C Uani 0.30982(16) 0.76172(7) 0.88010(11) 1.000 0.0308(5) . .
C12 C Uani 0.52448(15) 0.62430(7) 0.91397(10) 1.000 0.0265(4) . .
C13 C Uani 0.40385(15) 0.63393(6) 1.09290(10) 1.000 0.0222(4) . .
C14 C Uani 0.31272(16) 0.67860(7) 1.14510(10) 1.000 0.0274(4) . .
C15 C Uani 0.22128(17) 0.65245(7) 1.21761(11) 1.000 0.0322(5) . .
C16 C Uani 0.21842(17) 0.58083(7) 1.23854(11) 1.000 0.0324(5) . .
C17 C Uani 0.30559(17) 0.53544(7) 1.18522(11) 1.000 0.0312(5) . .
C18 C Uani 0.39778(16) 0.56189(7) 1.11367(11) 1.000 0.0281(4) . .
C19 C Uani 0.88114(15) 0.64042(6) 0.92595(10) 1.000 0.0231(4) . .
C20 C Uani 0.99709(15) 0.59124(6) 0.96054(11) 1.000 0.0262(4) . .
C21 C Uani 1.08813(16) 0.56321(7) 0.88941(11) 1.000 0.0297(4) . .
C22 C Uani 1.06506(17) 0.58438(7) 0.78216(11) 1.000 0.0309(5) . .
C23 C Uani 0.94992(17) 0.63325(7) 0.74694(11) 1.000 0.0323(5) . .
C24 C Uani 0.85895(16) 0.66128(7) 0.81822(11) 1.000 0.0293(4) . .
C25 C Uani 0.96965(16) 0.78857(7) 1.02825(11) 1.000 0.0297(4) . .
C26 C Uani 1.06976(17) 0.84444(7) 1.05612(12) 1.000 0.0345(5) . .
C27 C Uani 1.01251(17) 0.91091(7) 1.07109(11) 1.000 0.0335(5) . .
C28 C Uani 0.85357(17) 0.92014(7) 1.05588(11) 1.000 0.0306(5) . .
H3 H Uiso 0.84300 0.66710 1.07960 1.000 0.0280 calc R
H5 H Uiso 0.56650 0.75580 1.09480 1.000 0.0260 calc R
H8 H Uiso 0.40550 0.95330 0.88650 1.000 0.0430 calc R
H9 H Uiso 0.18400 0.91190 0.77360 1.000 0.0520 calc R
H10 H Uiso 0.12270 0.79260 0.77170 1.000 0.0480 calc R
H11 H Uiso 0.28400 0.71290 0.87810 1.000 0.0370 calc R
H12A H Uiso 0.45720 0.58280 0.89310 1.000 0.0320 calc R
H12B H Uiso 0.54640 0.65390 0.85270 1.000 0.0320 calc R
H14 H Uiso 0.31310 0.72790 1.13090 1.000 0.0330 calc R
H15 H Uiso 0.16020 0.68380 1.25310 1.000 0.0390 calc R
H16 H Uiso 0.15700 0.56290 1.28920 1.000 0.0390 calc R
H17 H Uiso 0.30210 0.48600 1.19780 1.000 0.0370 calc R
H18 H Uiso 0.45820 0.53030 1.07800 1.000 0.0340 calc R
H20 H Uiso 1.01400 0.57670 1.03420 1.000 0.0310 calc R
H21 H Uiso 1.16650 0.52940 0.91420 1.000 0.0360 calc R
H22 H Uiso 1.12780 0.56550 0.73310 1.000 0.0370 calc R
H23 H Uiso 0.93320 0.64770 0.67320 1.000 0.0390 calc R
H24 H Uiso 0.78070 0.69510 0.79320 1.000 0.0350 calc R
H25 H Uiso 1.01250 0.74320 1.01920 1.000 0.0360 calc R
H26 H Uiso 1.17930 0.83700 1.06510 1.000 0.0410 calc R
H27 H Uiso 1.08110 0.94940 1.09140 1.000 0.0400 calc R
H28 H Uiso 0.81230 0.96580 1.06560 1.000 0.0370 calc R

loop_
_atom_type_symbol
_atom_type_description
_atom_type_scat_dispersion_real
_atom_type_scat_dispersion_imag
_atom_type_scat_source
C C 0.0033 0.0016 'International Tables Vol C Tables 4.2.6.8 and 6.1.1.4'
H H 0.0000 0.0000 'International Tables Vol C Tables 4.2.6.8 and 6.1.1.4'
N N 0.0061 0.0033 'International Tables Vol C Tables 4.2.6.8 and 6.1.1.4'
O O 0.0106 0.0060 'International Tables Vol C Tables 4.2.6.8 and 6.1.1.4'

loop_
_geom_angle_atom_site_label_1
_geom_angle_atom_site_label_2
_geom_angle_atom_site_label_3
_geom_angle
_geom_angle_publ_flag
C1 O1 C7 123.96(10) yes
C2 N1 C3 116.74(10) yes
C2 N1 C5 116.67(9) yes
C3 N1 C5 108.02(9) yes
C3 N2 C4 107.05(9) yes
C3 N2 C12 113.57(10) yes
C4 N2 C12 60.59(8) yes
O1 C1 C2 126.68(11) yes
O1 C1 C28 112.08(11) yes
C2 C1 C28 121.14(12) no
N1 C2 C1 123.70(12) yes
N1 C2 C25 120.40(11) yes
C1 C2 C25 115.88(11) no
N1 C3 N2 106.42(10) yes
N1 C3 C19 115.21(10) yes
N2 C3 C19 109.81(10) yes
N2 C4 C5 108.57(10) yes
N2 C4 C12 59.21(8) yes
N2 C4 C13 116.65(10) yes
C5 C4 C12 113.17(10) no
C5 C4 C13 120.32(10) no
C12 C4 C13 122.57(11) no
N1 C5 C4 103.87(10) yes
N1 C5 C6 110.43(10) yes
C4 C5 C6 115.16(11) no
C5 C6 C7 118.12(11) no
C5 C6 C11 124.36(11) no
C7 C6 C11 117.52(12) no
O1 C7 C6 120.85(11) yes
O1 C7 C8 116.46(12) yes
C6 C7 C8 122.35(13) no
C7 C8 C9 119.13(14) no
C8 C9 C10 119.92(14) no
C9 C10 C11 120.60(14) no
C6 C11 C10 120.49(12) no
N2 C12 C4 60.20(8) yes
C4 C13 C14 122.46(11) no
C4 C13 C18 119.50(11) no
C14 C13 C18 118.03(12) no
C13 C14 C15 120.97(12) no
C14 C15 C16 120.24(13) no
C15 C16 C17 119.50(13) no
C16 C17 C18 120.01(12) no
C13 C18 C17 121.23(12) no
C3 C19 C20 118.68(11) no
C3 C19 C24 122.66(11) no
C20 C19 C24 118.58(12) no
C19 C20 C21 121.02(12) no
C20 C21 C22 119.94(13) no
C21 C22 C23 119.48(13) no
C22 C23 C24 120.52(13) no
C19 C24 C23 120.46(12) no
C2 C25 C26 122.48(12) no
C25 C26 C27 120.63(14) no
C26 C27 C28 118.23(13) no
C1 C28 C27 121.64(13) no
N1 C3 H3 108.00 no
N2 C3 H3 108.00 no
C19 C3 H3 108.00 no
N1 C5 H5 109.00 no
C4 C5 H5 109.00 no
C6 C5 H5 109.00 no
C7 C8 H8 120.00 no
C9 C8 H8 120.00 no
C8 C9 H9 120.00 no
C10 C9 H9 120.00 no
C9 C10 H10 120.00 no
C11 C10 H10 120.00 no
C6 C11 H11 120.00 no
C10 C11 H11 120.00 no
N2 C12 H12A 118.00 no
N2 C12 H12B 118.00 no
C4 C12 H12A 118.00 no
C4 C12 H12B 118.00 no
H12A C12 H12B 115.00 no
C13 C14 H14 120.00 no
C15 C14 H14 119.00 no
C14 C15 H15 120.00 no
C16 C15 H15 120.00 no
C15 C16 H16 120.00 no
C17 C16 H16 120.00 no
C16 C17 H17 120.00 no
C18 C17 H17 120.00 no
C13 C18 H18 119.00 no
C17 C18 H18 119.00 no
C19 C20 H20 119.00 no
C21 C20 H20 120.00 no
C20 C21 H21 120.00 no
C22 C21 H21 120.00 no
C21 C22 H22 120.00 no
C23 C22 H22 120.00 no
C22 C23 H23 120.00 no
C24 C23 H23 120.00 no
C19 C24 H24 120.00 no
C23 C24 H24 120.00 no
C2 C25 H25 119.00 no
C26 C25 H25 119.00 no
C25 C26 H26 120.00 no
C27 C26 H26 120.00 no
C26 C27 H27 121.00 no
C28 C27 H27 121.00 no
C1 C28 H28 119.00 no
C27 C28 H28 119.00 no

loop_
_geom_bond_atom_site_label_1
_geom_bond_atom_site_label_2
_geom_bond_distance
_geom_bond_publ_flag
O1 C1 1.3960(16) yes
O1 C7 1.3871(16) yes
N1 C2 1.4225(16) yes
N1 C3 1.4836(15) yes
N1 C5 1.4802(17) yes
N2 C3 1.4713(16) yes
N2 C4 1.4835(16) yes
N2 C12 1.4686(17) yes
C1 C2 1.4051(18) no
C1 C28 1.3814(19) no
C2 C25 1.3939(19) no
C3 C19 1.5119(18) no
C4 C5 1.5156(16) no
C4 C12 1.4892(18) no
C4 C13 1.4924(18) no
C5 C6 1.5081(17) no
C6 C7 1.3855(18) no
C6 C11 1.3936(19) no
C7 C8 1.382(2) no
C8 C9 1.380(2) no
C9 C10 1.375(2) no
C10 C11 1.388(2) no
C13 C14 1.3869(18) no
C13 C18 1.3912(18) no
C14 C15 1.3837(19) no
C15 C16 1.3822(19) no
C16 C17 1.382(2) no
C17 C18 1.381(2) no
C19 C20 1.3902(18) no
C19 C24 1.3869(18) no
C20 C21 1.3819(19) no
C21 C22 1.3828(19) no
C22 C23 1.383(2) no
C23 C24 1.383(2) no
C25 C26 1.3792(19) no
C26 C27 1.3764(19) no
C27 C28 1.374(2) no
C3 H3 1.0000 no
C5 H5 1.0000 no
C8 H8 0.9500 no
C9 H9 0.9500 no
C10 H10 0.9500 no
C11 H11 0.9500 no
C12 H12A 0.9900 no
C12 H12B 0.9900 no
C14 H14 0.9500 no
C15 H15 0.9500 no
C16 H16 0.9500 no
C17 H17 0.9500 no
C18 H18 0.9500 no
C20 H20 0.9500 no
C21 H21 0.9500 no
C22 H22 0.9500 no
C23 H23 0.9500 no
C24 H24 0.9500 no
C25 H25 0.9500 no
C26 H26 0.9500 no
C27 H27 0.9500 no
C28 H28 0.9500 no

loop_
_geom_hbond_atom_site_label_D
_geom_hbond_atom_site_label_H
_geom_hbond_atom_site_label_A
_geom_hbond_distance_DH
_geom_hbond_distance_HA
_geom_hbond_distance_DA
_geom_hbond_angle_DHA
C18 H18 N2 0.95 2.57 2.9053(18) 101

loop_
_geom_torsion_atom_site_label_1
_geom_torsion_atom_site_label_2
_geom_torsion_atom_site_label_3
_geom_torsion_atom_site_label_4
_geom_torsion
_geom_torsion_publ_flag
C7 O1 C1 C2 -36.74(18) no
C7 O1 C1 C28 146.79(12) no
C1 O1 C7 C6 58.94(17) no
C1 O1 C7 C8 -127.58(13) no
C3 N1 C2 C1 -160.53(11) no
C3 N1 C2 C25 20.91(16) no
C5 N1 C2 C1 -30.69(17) no
C5 N1 C2 C25 150.75(12) no
C2 N1 C3 N2 158.84(10) no
C2 N1 C3 C19 -79.21(13) no
C5 N1 C3 N2 25.02(12) no
C5 N1 C3 C19 146.97(10) no
C2 N1 C5 C4 -157.26(10) no
C2 N1 C5 C6 78.74(12) no
C3 N1 C5 C4 -23.40(12) no
C3 N1 C5 C6 -147.40(10) no
C4 N2 C3 N1 -15.90(12) no
C4 N2 C3 C19 -141.21(10) no
C12 N2 C3 N1 48.85(13) no
C12 N2 C3 C19 -76.47(12) no
C3 N2 C4 C5 1.45(13) no
C3 N2 C4 C12 107.89(11) no
C3 N2 C4 C13 -138.40(11) no
C12 N2 C4 C5 -106.44(11) no
C12 N2 C4 C13 113.71(12) no
C3 N2 C12 C4 -96.97(10) no
O1 C1 C2 N1 4.1(2) no
O1 C1 C2 C25 -177.30(12) no
C28 C1 C2 N1 -179.74(12) no
C28 C1 C2 C25 -1.12(18) no
O1 C1 C28 C27 177.48(12) no
C2 C1 C28 C27 0.8(2) no
N1 C2 C25 C26 179.09(12) no
C1 C2 C25 C26 0.42(19) no
N1 C3 C19 C20 154.55(11) no
N1 C3 C19 C24 -28.62(17) no
N2 C3 C19 C20 -85.34(14) no
N2 C3 C19 C24 91.49(14) no
N2 C4 C5 N1 13.43(12) no
N2 C4 C5 C6 134.31(11) no
C12 C4 C5 N1 -50.23(13) no
C12 C4 C5 C6 70.64(14) no
C13 C4 C5 N1 151.55(11) no
C13 C4 C5 C6 -87.57(14) no
C5 C4 C12 N2 98.52(12) no
C13 C4 C12 N2 -103.82(12) no
N2 C4 C13 C14 152.20(12) no
N2 C4 C13 C18 -26.79(17) no
C5 C4 C13 C14 17.27(19) no
C5 C4 C13 C18 -161.72(12) no
C12 C4 C13 C14 -138.85(13) no
C12 C4 C13 C18 42.17(18) no
N1 C5 C6 C7 -65.29(14) no
N1 C5 C6 C11 115.33(13) no
C4 C5 C6 C7 177.48(11) no
C4 C5 C6 C11 -1.90(18) no
C5 C6 C7 O1 -6.78(18) no
C5 C6 C7 C8 -179.87(13) no
C11 C6 C7 O1 172.65(12) no
C11 C6 C7 C8 -0.4(2) no
C5 C6 C11 C10 179.81(13) no
C7 C6 C11 C10 0.4(2) no
O1 C7 C8 C9 -173.56(13) no
C6 C7 C8 C9 -0.2(2) no
C7 C8 C9 C10 0.8(2) no
C8 C9 C10 C11 -0.9(2) no
C9 C10 C11 C6 0.2(2) no
C4 C13 C14 C15 -177.52(12) no
C18 C13 C14 C15 1.5(2) no
C4 C13 C18 C17 178.15(12) no
C14 C13 C18 C17 -0.9(2) no
C13 C14 C15 C16 -0.5(2) no
C14 C15 C16 C17 -1.0(2) no
C15 C16 C17 C18 1.6(2) no
C16 C17 C18 C13 -0.7(2) no
C3 C19 C20 C21 176.59(12) no
C24 C19 C20 C21 -0.37(19) no
C3 C19 C24 C23 -176.44(12) no
C20 C19 C24 C23 0.40(19) no
C19 C20 C21 C22 0.4(2) no
C20 C21 C22 C23 -0.4(2) no
C21 C22 C23 C24 0.5(2) no
C22 C23 C24 C19 -0.5(2) no
C2 C25 C26 C27 0.6(2) no
C25 C26 C27 C28 -1.0(2) no
C26 C27 C28 C1 0.3(2) no
